data_7055607
loop_
_publ_author_name
'Smith, Jermaine A.'
'Singh-Wilmot, Marvadeen A.'
'Carter, Korey P.'
'Cahill, Christopher L.'
'Lough, Alan J.'
'Knee, Christopher S.'

_publ_section_title
;
 Eight rare earth metal organic frameworks and coordination polymers from
 2-nitroterephthlate: syntheses, structures, solid-state luminescence and
 an unprecedented topology
;
_journal_issue 9
_journal_name_full 'New J. Chem.'
_journal_page_first 7338
_journal_paper_doi 10.1039/C6NJ00822D
_journal_volume 40
_journal_year 2016
_chemical_formula_moiety 'C24 H13 N3 O20 Tb2, 2(H2 O)'
_chemical_formula_sum 'C24 H17 N3 O22 Tb2'
_chemical_formula_weight 1017.24
_space_group_crystal_system monoclinic
_space_group_IT_number 15
_space_group_name_Hall '-C 2yc'
_space_group_name_H-M_alt 'C 1 2/c 1'
_symmetry_space_group_name_Hall '-C 2yc'
_symmetry_space_group_name_H-M 'C 1 2/c 1'
_atom_sites_solution_hydrogens mixed
_audit_creation_method SHELXL-2014/7
_audit_update_record
;
2015-11-09 deposited with the CCDC.
2016-06-08 downloaded from the CCDC.
;
_cell_angle_alpha 90
_cell_angle_beta 90.040(2)
_cell_angle_gamma 90
_cell_formula_units_Z 4
_cell_length_a 16.7322(9)
_cell_length_b 11.3501(9)
_cell_length_c 15.2871(9)
_cell_measurement_reflns_used 9867
_cell_measurement_temperature 147(2)
_cell_measurement_theta_max 27.55
_cell_measurement_theta_min 2.17
_cell_volume 2903.2(3)
_computing_cell_refinement APEX2
_computing_data_collection 'APEX2 (Bruker, 2007)'
_computing_data_reduction 'SAINT (Bruker, 2007)'
_computing_molecular_graphics 'PLATON (Spek, 2009)'
_computing_publication_material 'SHELXTL (Sheldrick, 2008)'
_computing_structure_refinement 'SHELXL-2014/7 (Sheldrick, 2014)'
_computing_structure_solution 'SHELXT (Sheldrick, 2008)'
_diffrn_ambient_temperature 147(2)
_diffrn_measured_fraction_theta_full 1.000
_diffrn_measured_fraction_theta_max 0.999
_diffrn_measurement_device_type 'Bruker Kappa APEX-DUO CCD'
_diffrn_measurement_method '\f and \w scans'
_diffrn_radiation_type MoK\a
_diffrn_radiation_wavelength 0.71073
_diffrn_reflns_av_R_equivalents 0.0270
_diffrn_reflns_av_unetI/netI 0.0124
_diffrn_reflns_Laue_measured_fraction_full 1.000
_diffrn_reflns_Laue_measured_fraction_max 0.999
_diffrn_reflns_limit_h_max 21
_diffrn_reflns_limit_h_min -21
_diffrn_reflns_limit_k_max 14
_diffrn_reflns_limit_k_min -14
_diffrn_reflns_limit_l_max 19
_diffrn_reflns_limit_l_min -19
_diffrn_reflns_number 38478
_diffrn_reflns_point_group_measured_fraction_full 1.000
_diffrn_reflns_point_group_measured_fraction_max 0.999
_diffrn_reflns_theta_full 25.242
_diffrn_reflns_theta_max 27.559
_diffrn_reflns_theta_min 2.168
_diffrn_source 'sealed tube with Bruker Triumph monochromator'
_exptl_absorpt_coefficient_mu 4.941
_exptl_absorpt_correction_T_max 0.7456
_exptl_absorpt_correction_T_min 0.5288
_exptl_absorpt_correction_type multi-scan
_exptl_absorpt_process_details 'SADABS (Sheldrick, 1996)'
_exptl_crystal_colour colourless
_exptl_crystal_density_diffrn 2.327
_exptl_crystal_description needle
_exptl_crystal_F_000 1952
_exptl_crystal_size_max 0.300
_exptl_crystal_size_mid 0.200
_exptl_crystal_size_min 0.100
_refine_diff_density_max 0.618
_refine_diff_density_min -0.618
_refine_diff_density_rms 0.086
_refine_ls_extinction_method none
_refine_ls_goodness_of_fit_ref 1.091
_refine_ls_hydrogen_treatment constr
_refine_ls_matrix_type full
_refine_ls_number_parameters 246
_refine_ls_number_reflns 3353
_refine_ls_number_restraints 12
_refine_ls_restrained_S_all 1.116
_refine_ls_R_factor_all 0.0162
_refine_ls_R_factor_gt 0.0136
_refine_ls_shift/su_max 0.003
_refine_ls_shift/su_mean 0.000
_refine_ls_structure_factor_coef Fsqd
_refine_ls_weighting_details 'w=1/[\s^2^(Fo^2^)+(0.0110P)^2^+9.6832P] where P=(Fo^2^+2Fc^2^)/3'
_refine_ls_weighting_scheme calc
_refine_ls_wR_factor_gt 0.0316
_refine_ls_wR_factor_ref 0.0328
_reflns_Friedel_coverage 0.000
_reflns_number_gt 3121
_reflns_number_total 3353
_reflns_threshold_expression 'I > 2\s(I)'
_cod_data_source_file c6nj00822d2.cif
_cod_data_source_block d14178_a
_cod_depositor_comments 'Adding full bibliography for 7055606--7055611.cif.'
_cod_database_code 7055607
_shelx_shelxl_version_number 2014/7
_shelx_space_group_comment
; 
The symmetry employed for this shelxl refinement is uniquely defined 
by the following loop, which should always be used as a source of 
symmetry information in preference to the above space-group names. 
They are only intended as comments. 
;
_shelx_estimated_absorpt_t_min 0.319
_shelx_estimated_absorpt_t_max 0.638

loop_
_space_group_symop_operation_xyz
'x, y, z'
'-x, y, -z+1/2'
'x+1/2, y+1/2, z'
'-x+1/2, y+1/2, -z+1/2'
'-x, -y, -z'
'x, -y, z-1/2'
'-x+1/2, -y+1/2, -z'
'x+1/2, -y+1/2, z-1/2'

loop_
_atom_site_label
_atom_site_type_symbol
_atom_site_fract_x
_atom_site_fract_y
_atom_site_fract_z
_atom_site_U_iso_or_equiv
_atom_site_adp_type
_atom_site_occupancy
_atom_site_site_symmetry_order
_atom_site_calc_flag
_atom_site_refinement_flags_posn
_atom_site_refinement_flags_adp
_atom_site_refinement_flags_occupancy
_atom_site_disorder_assembly
_atom_site_disorder_group
Tb1 Tb 0.53481(2) 0.35324(2) 0.62586(2) 0.00617(3) Uani 1 1 d . . . . .
O1 O 0.43437(9) 0.35200(13) 0.52451(10) 0.0138(3) Uani 1 1 d . . . . .
O2 O 0.39566(9) 0.52536(13) 0.46980(9) 0.0110(3) Uani 1 1 d . . . . .
O3 O 0.08059(9) 0.15490(13) 0.28707(10) 0.0121(3) Uani 1 1 d . . . . .
O4 O 0.17093(9) 0.17218(14) 0.18427(10) 0.0139(3) Uani 1 1 d . . . . .
O5 O 0.21389(11) -0.00329(15) 0.32902(12) 0.0249(4) Uani 1 1 d . U . . .
O6 O 0.31521(16) -0.00723(18) 0.4138(2) 0.0682(9) Uani 1 1 d . U . . .
O7 O 0.51858(9) 0.54368(13) 0.67935(10) 0.0135(3) Uani 1 1 d . . . . .
O8 O 0.52566(10) 1.15745(13) 0.68178(10) 0.0159(3) Uani 1 1 d . . . . .
O11 O 0.59701(10) 0.22112(14) 0.52709(10) 0.0192(3) Uani 1 1 d . . . . .
H1O H 0.6112 0.1554 0.5460 0.029 Uiso 1 1 d R U . . .
H2O H 0.6279 0.2284 0.4866 0.029 Uiso 1 1 d R U . . .
N1 N 0.26553(12) 0.04568(17) 0.37187(14) 0.0186(4) Uani 1 1 d . U . . .
C1 C 0.38999(12) 0.41522(18) 0.47728(13) 0.0089(4) Uani 1 1 d . . . . .
C2 C 0.32532(12) 0.35238(18) 0.42671(13) 0.0099(4) Uani 1 1 d . . . . .
C3 C 0.26755(13) 0.41587(19) 0.38110(15) 0.0151(4) Uani 1 1 d . . . . .
H3A H 0.2674 0.4995 0.3840 0.018 Uiso 1 1 calc R U . . .
C4 C 0.21010(14) 0.35815(19) 0.33137(15) 0.0166(4) Uani 1 1 d . . . . .
H4A H 0.1710 0.4027 0.3008 0.020 Uiso 1 1 calc R U . . .
C5 C 0.20920(12) 0.23586(19) 0.32591(13) 0.0106(4) Uani 1 1 d . . . . .
C6 C 0.26635(13) 0.17477(18) 0.37384(14) 0.0115(4) Uani 1 1 d . . . . .
C7 C 0.32394(12) 0.22993(19) 0.42423(14) 0.0116(4) Uani 1 1 d . . . . .
H7A H 0.3618 0.1851 0.4565 0.014 Uiso 1 1 calc R U . . .
C8 C 0.15055(12) 0.18089(18) 0.26304(14) 0.0105(4) Uani 1 1 d . . . . .
C9 C 0.5000 0.5949(3) 0.7500 0.0104(6) Uani 1 2 d S T P . .
C10 C 0.5000 0.7269(3) 0.7500 0.0125(6) Uani 1 2 d S T P . .
C11 C 0.49733(14) 0.78851(19) 0.67134(14) 0.0147(4) Uani 1 1 d . . . . .
H11 H 0.4964 0.7471 0.6174 0.018 Uiso 1 1 calc R U . A 1
O9 O 0.4174(2) 1.0233(3) 0.5746(2) 0.0270(8) Uani 0.5 1 d . . P B 1
O10 O 0.5302(2) 0.9533(3) 0.5287(2) 0.0256(8) Uani 0.5 1 d . . P B 1
N2 N 0.4791(2) 0.9676(3) 0.5850(2) 0.0158(8) Uani 0.5 1 d . . P B 1
C12 C 0.49605(15) 0.91057(19) 0.67207(14) 0.0162(5) Uani 0.5 1 d . . P B 1
C13 C 0.5000 0.9747(3) 0.7500 0.0167(6) Uani 0.5 2 d S T P B 1
C14 C 0.5000 1.1079(3) 0.7500 0.0132(6) Uani 0.5 2 d S T P B 1
C12A C 0.49605(15) 0.91057(19) 0.67207(14) 0.0162(5) Uani 0.5 1 d . . P B 2
H12A H 0.4924 0.9518 0.6181 0.019 Uiso 0.5 1 calc R U P B 2
C13A C 0.5000 0.9747(3) 0.7500 0.0167(6) Uani 0.5 2 d S T P B 2
C14A C 0.5000 1.1079(3) 0.7500 0.0132(6) Uani 0.5 2 d S T P B 2
O1W O 0.68507(13) 0.25712(18) 0.38627(15) 0.0403(5) Uani 1 1 d . . . . .
H1WA H 0.6833 0.3337 0.3678 0.060 Uiso 1 1 d R U . . .
H1WB H 0.7333 0.2191 0.3623 0.060 Uiso 1 1 d R U . . .

loop_
_atom_site_aniso_label
_atom_site_aniso_U_11
_atom_site_aniso_U_22
_atom_site_aniso_U_33
_atom_site_aniso_U_23
_atom_site_aniso_U_13
_atom_site_aniso_U_12
Tb1 0.00761(5) 0.00519(5) 0.00570(5) 0.00012(3) -0.00160(3) -0.00001(3)
O1 0.0135(7) 0.0161(7) 0.0119(7) 0.0031(6) -0.0066(6) -0.0030(6)
O2 0.0112(7) 0.0113(7) 0.0105(7) -0.0002(6) 0.0004(6) -0.0030(6)
O3 0.0087(7) 0.0163(7) 0.0111(7) 0.0014(6) -0.0012(6) -0.0038(6)
O4 0.0111(7) 0.0196(8) 0.0109(7) -0.0017(6) -0.0006(6) -0.0024(6)
O5 0.0291(10) 0.0140(8) 0.0315(10) -0.0022(7) -0.0141(8) -0.0053(7)
O6 0.0669(16) 0.0147(10) 0.123(2) -0.0046(12) -0.0734(17) 0.0074(10)
O7 0.0214(8) 0.0072(7) 0.0120(7) -0.0016(6) 0.0048(6) -0.0005(6)
O8 0.0285(9) 0.0084(7) 0.0109(7) 0.0009(6) 0.0034(6) -0.0008(6)
O11 0.0296(9) 0.0130(7) 0.0149(8) 0.0009(6) 0.0063(7) 0.0064(7)
N1 0.0170(9) 0.0121(9) 0.0266(11) -0.0027(8) -0.0072(8) 0.0011(7)
C1 0.0081(9) 0.0132(10) 0.0054(9) -0.0010(7) 0.0007(7) -0.0021(7)
C2 0.0083(9) 0.0138(10) 0.0076(9) -0.0007(8) -0.0005(7) -0.0033(8)
C3 0.0154(10) 0.0109(10) 0.0191(11) 0.0020(8) -0.0064(9) -0.0026(8)
C4 0.0154(11) 0.0137(10) 0.0205(11) 0.0034(9) -0.0101(9) -0.0023(9)
C5 0.0090(9) 0.0139(10) 0.0089(9) -0.0002(8) -0.0008(7) -0.0037(8)
C6 0.0115(10) 0.0098(9) 0.0131(10) -0.0015(8) 0.0000(8) -0.0006(8)
C7 0.0103(9) 0.0135(10) 0.0111(10) 0.0012(8) -0.0022(8) 0.0004(8)
C8 0.0100(9) 0.0103(9) 0.0113(10) 0.0012(8) -0.0027(8) -0.0011(8)
C9 0.0103(13) 0.0097(13) 0.0112(14) 0.000 0.0015(11) 0.000
C10 0.0171(15) 0.0058(13) 0.0146(15) 0.000 0.0036(12) 0.000
C11 0.0212(11) 0.0098(10) 0.0131(10) -0.0021(8) 0.0017(9) 0.0000(8)
O9 0.030(2) 0.0272(19) 0.0239(19) 0.0020(15) -0.0060(15) 0.0111(16)
O10 0.032(2) 0.0285(19) 0.0163(17) 0.0059(15) 0.0074(15) 0.0033(16)
N2 0.021(2) 0.0119(17) 0.0142(18) 0.0010(14) -0.0022(15) -0.0006(15)
C12 0.0289(12) 0.0111(10) 0.0086(10) 0.0024(8) 0.0037(9) 0.0009(9)
C13 0.0293(18) 0.0076(13) 0.0131(15) 0.000 0.0062(13) 0.000
C14 0.0198(16) 0.0074(13) 0.0125(14) 0.000 -0.0002(12) 0.000
C12A 0.0289(12) 0.0111(10) 0.0086(10) 0.0024(8) 0.0037(9) 0.0009(9)
C13A 0.0293(18) 0.0076(13) 0.0131(15) 0.000 0.0062(13) 0.000
C14A 0.0198(16) 0.0074(13) 0.0125(14) 0.000 -0.0002(12) 0.000
O1W 0.0387(12) 0.0272(11) 0.0550(14) 0.0094(10) 0.0225(10) 0.0070(9)

loop_
_atom_type_symbol
_atom_type_description
_atom_type_scat_dispersion_real
_atom_type_scat_dispersion_imag
_atom_type_scat_source
C C 0.0033 0.0016 'International Tables Vol C Tables 4.2.6.8 and 6.1.1.4'
H H 0.0000 0.0000 'International Tables Vol C Tables 4.2.6.8 and 6.1.1.4'
N N 0.0061 0.0033 'International Tables Vol C Tables 4.2.6.8 and 6.1.1.4'
O O 0.0106 0.0060 'International Tables Vol C Tables 4.2.6.8 and 6.1.1.4'
Tb Tb -0.1723 4.1537 'International Tables Vol C Tables 4.2.6.8 and 6.1.1.4'

loop_
_geom_angle_atom_site_label_1
_geom_angle_atom_site_label_2
_geom_angle_atom_site_label_3
_geom_angle
_geom_angle_site_symmetry_1
_geom_angle_site_symmetry_3
O1 Tb1 O2 86.86(5) . 5_666
O1 Tb1 O7 99.09(5) . .
O2 Tb1 O7 74.26(5) 5_666 .
O1 Tb1 O3 77.25(5) . 7_556
O2 Tb1 O3 142.46(5) 5_666 7_556
O7 Tb1 O3 75.00(5) . 7_556
O1 Tb1 O11 83.52(6) . .
O2 Tb1 O11 75.75(5) 5_666 .
O7 Tb1 O11 149.69(5) . .
O3 Tb1 O11 134.28(6) 7_556 .
O1 Tb1 O8 100.95(5) . 1_545
O2 Tb1 O8 144.15(5) 5_666 1_545
O7 Tb1 O8 137.03(5) . 1_545
O3 Tb1 O8 72.97(5) 7_556 1_545
O11 Tb1 O8 70.56(5) . 1_545
O1 Tb1 O4 157.62(5) . 8_556
O2 Tb1 O4 80.46(5) 5_666 8_556
O7 Tb1 O4 95.14(5) . 8_556
O3 Tb1 O4 123.40(5) 7_556 8_556
O11 Tb1 O4 75.55(5) . 8_556
O8 Tb1 O4 79.66(5) 1_545 8_556
O1 Tb1 O3 149.83(5) . 8_556
O2 Tb1 O3 118.29(5) 5_666 8_556
O7 Tb1 O3 74.48(5) . 8_556
O3 Tb1 O3 72.60(5) 7_556 8_556
O11 Tb1 O3 117.10(5) . 8_556
O8 Tb1 O3 69.13(5) 1_545 8_556
O4 Tb1 O3 51.39(5) 8_556 8_556
O1 Tb1 C8 170.70(6) . 8_556
O2 Tb1 C8 101.63(6) 5_666 8_556
O7 Tb1 C8 87.00(6) . 8_556
O3 Tb1 C8 97.74(6) 7_556 8_556
O11 Tb1 C8 94.79(6) . 8_556
O8 Tb1 C8 69.94(6) 1_545 8_556
O4 Tb1 C8 25.70(5) 8_556 8_556
O3 Tb1 C8 25.99(5) 8_556 8_556
O1 Tb1 Tb1 115.59(4) . 2_656
O2 Tb1 Tb1 138.53(4) 5_666 2_656
O7 Tb1 Tb1 68.27(4) . 2_656
O3 Tb1 Tb1 38.39(4) 7_556 2_656
O11 Tb1 Tb1 137.59(4) . 2_656
O8 Tb1 Tb1 68.81(4) 1_545 2_656
O4 Tb1 Tb1 85.71(4) 8_556 2_656
O3 Tb1 Tb1 34.38(3) 8_556 2_656
C8 Tb1 Tb1 60.10(4) 8_556 2_656
C1 O1 Tb1 144.89(14) . .
C1 O2 Tb1 133.18(13) . 5_666
C8 O3 Tb1 159.64(14) . 7_556
C8 O3 Tb1 90.30(12) . 8_455
Tb1 O3 Tb1 107.23(5) 7_556 8_455
C8 O4 Tb1 96.05(12) . 8_455
C9 O7 Tb1 139.06(15) . .
C14A O8 Tb1 137.23(16) . 1_565
C14 O8 Tb1 137.23(16) . 1_565
Tb1 O11 H1O 118.0 . .
Tb1 O11 H2O 134.6 . .
H1O O11 H2O 100.1 . .
O6 N1 O5 123.1(2) . .
O6 N1 C6 118.64(19) . .
O5 N1 C6 118.28(18) . .
O2 C1 O1 124.98(19) . .
O2 C1 C2 118.49(18) . .
O1 C1 C2 116.53(18) . .
C7 C2 C3 119.48(19) . .
C7 C2 C1 119.89(19) . .
C3 C2 C1 120.62(19) . .
C4 C3 C2 120.7(2) . .
C4 C3 H3A 119.7 . .
C2 C3 H3A 119.7 . .
C3 C4 C5 120.7(2) . .
C3 C4 H4A 119.6 . .
C5 C4 H4A 119.6 . .
C6 C5 C4 117.32(19) . .
C6 C5 C8 125.23(19) . .
C4 C5 C8 117.27(19) . .
C7 C6 C5 123.15(19) . .
C7 C6 N1 118.06(19) . .
C5 C6 N1 118.79(18) . .
C6 C7 C2 118.63(19) . .
C6 C7 H7A 120.7 . .
C2 C7 H7A 120.7 . .
O4 C8 O3 120.88(19) . .
O4 C8 C5 117.82(18) . .
O3 C8 C5 120.97(19) . .
O4 C8 Tb1 58.26(10) . 8_455
O3 C8 Tb1 63.71(11) . 8_455
C5 C8 Tb1 163.07(14) . 8_455
O7 C9 O7 125.3(3) 2_656 .
O7 C9 C10 117.34(13) 2_656 .
O7 C9 C10 117.34(13) . .
C11 C10 C11 119.7(3) . 2_656
C11 C10 C9 120.16(14) . .
C11 C10 C9 120.16(14) 2_656 .
C12A C11 C10 119.7(2) . .
C12 C11 C10 119.7(2) . .
C12 C11 H11 120.1 . .
C10 C11 H11 120.1 . .
N2 O10 O10 82.2(3) . 5_676
O9 N2 O10 124.6(4) . .
O9 N2 C12 119.7(3) . .
O10 N2 C12 115.6(3) . .
C11 C12 C13 121.8(2) . .
C11 C12 N2 115.2(2) . .
C13 C12 N2 122.5(2) . .
C12 C13 C12 117.2(3) . 2_656
C12 C13 C14 121.39(14) . .
C12 C13 C14 121.39(14) 2_656 .
O8 C14 O8 127.0(3) . 2_656
O8 C14 C13 116.51(14) . .
O8 C14 C13 116.51(14) 2_656 .
C11 C12A C13A 121.8(2) . .
C11 C12A H12A 119.1 . .
C13A C12A H12A 119.1 . .
C12A C13A C12A 117.2(3) . 2_656
C12A C13A C14A 121.39(14) . .
C12A C13A C14A 121.39(14) 2_656 .
O8 C14A O8 127.0(3) . 2_656
O8 C14A C13A 116.51(14) . .
O8 C14A C13A 116.51(14) 2_656 .
H1WA O1W H1WB 109.1 . .

loop_
_geom_bond_atom_site_label_1
_geom_bond_atom_site_label_2
_geom_bond_distance
_geom_bond_site_symmetry_2
Tb1 O1 2.2850(14) .
Tb1 O2 2.3222(14) 5_666
Tb1 O7 2.3269(14) .
Tb1 O3 2.3479(15) 7_556
Tb1 O11 2.3693(16) .
Tb1 O8 2.3860(15) 1_545
Tb1 O4 2.4627(15) 8_556
Tb1 O3 2.5819(15) 8_556
Tb1 C8 2.880(2) 8_556
Tb1 Tb1 3.9712(3) 2_656
O1 C1 1.260(2) .
O2 C1 1.259(2) .
O2 Tb1 2.3222(14) 5_666
O3 C8 1.262(3) .
O3 Tb1 2.3479(15) 7_556
O3 Tb1 2.5819(15) 8_455
O4 C8 1.256(3) .
O4 Tb1 2.4627(15) 8_455
O5 N1 1.218(2) .
O6 N1 1.209(3) .
O7 C9 1.266(2) .
O8 C14A 1.261(2) .
O8 C14 1.261(2) .
O8 Tb1 2.3860(15) 1_565
O11 H1O 0.8342 .
O11 H2O 0.8107 .
N1 C6 1.466(3) .
C1 C2 1.509(3) .
C2 C7 1.391(3) .
C2 C3 1.393(3) .
C3 C4 1.389(3) .
C3 H3A 0.9500 .
C4 C5 1.391(3) .
C4 H4A 0.9500 .
C5 C6 1.390(3) .
C5 C8 1.508(3) .
C6 C7 1.383(3) .
C7 H7A 0.9500 .
C8 Tb1 2.880(2) 8_455
C9 O7 1.266(2) 2_656
C9 C10 1.498(4) .
C10 C11 1.392(3) .
C10 C11 1.392(3) 2_656
C11 C12A 1.386(3) .
C11 C12 1.386(3) .
C11 H11 0.9500 .
O9 N2 1.220(5) .
O10 N2 1.225(5) .
O10 O10 1.707(7) 5_676
N2 C12 1.507(4) .
C12 C13 1.398(3) .
C13 C12 1.398(3) 2_656
C13 C14 1.511(4) .
C14 O8 1.261(2) 2_656
C12A C13A 1.398(3) .
C12A H12A 0.9500 .
C13A C12A 1.398(3) 2_656
C13A C14A 1.511(4) .
C14A O8 1.261(2) 2_656
O1W H1WA 0.9151 .
O1W H1WB 0.9855 .

loop_
_geom_hbond_atom_site_label_D
_geom_hbond_atom_site_label_H
_geom_hbond_atom_site_label_A
_geom_hbond_distance_DH
_geom_hbond_distance_HA
_geom_hbond_distance_DA
_geom_hbond_angle_DHA
_geom_hbond_site_symmetry_A
O11 H1O O6 0.83 2.17 2.978(3) 162.0 5_656
O11 H2O O1W 0.81 1.84 2.641(3) 171.0 .
O1W H1WA O5 0.92 2.01 2.897(3) 163.3 3
O1W H1WB O4 0.99 1.83 2.811(3) 171.0 2_655

loop_
_geom_torsion_atom_site_label_1
_geom_torsion_atom_site_label_2
_geom_torsion_atom_site_label_3
_geom_torsion_atom_site_label_4
_geom_torsion
_geom_torsion_site_symmetry_1
_geom_torsion_site_symmetry_4
Tb1 O2 C1 O1 91.1(2) 5_666 .
Tb1 O2 C1 C2 -89.2(2) 5_666 .
Tb1 O1 C1 O2 5.6(4) . .
Tb1 O1 C1 C2 -174.12(16) . .
O2 C1 C2 C7 171.47(19) . .
O1 C1 C2 C7 -8.8(3) . .
O2 C1 C2 C3 -7.4(3) . .
O1 C1 C2 C3 172.3(2) . .
C7 C2 C3 C4 -1.8(3) . .
C1 C2 C3 C4 177.1(2) . .
C2 C3 C4 C5 -0.2(4) . .
C3 C4 C5 C6 1.7(3) . .
C3 C4 C5 C8 -173.6(2) . .
C4 C5 C6 C7 -1.4(3) . .
C8 C5 C6 C7 173.5(2) . .
C4 C5 C6 N1 178.0(2) . .
C8 C5 C6 N1 -7.0(3) . .
O6 N1 C6 C7 -0.4(4) . .
O5 N1 C6 C7 178.5(2) . .
O6 N1 C6 C5 -179.8(3) . .
O5 N1 C6 C5 -1.0(3) . .
C5 C6 C7 C2 -0.5(3) . .
N1 C6 C7 C2 -179.96(19) . .
C3 C2 C7 C6 2.1(3) . .
C1 C2 C7 C6 -176.84(19) . .
Tb1 O4 C8 O3 12.4(2) 8_455 .
Tb1 O4 C8 C5 -161.00(16) 8_455 .
Tb1 O3 C8 O4 -161.7(3) 7_556 .
Tb1 O3 C8 O4 -11.7(2) 8_455 .
Tb1 O3 C8 C5 11.5(5) 7_556 .
Tb1 O3 C8 C5 161.43(18) 8_455 .
Tb1 O3 C8 Tb1 -149.9(4) 7_556 8_455
C6 C5 C8 O4 -90.8(3) . .
C4 C5 C8 O4 84.1(3) . .
C6 C5 C8 O3 95.8(3) . .
C4 C5 C8 O3 -89.3(3) . .
C6 C5 C8 Tb1 -162.8(4) . 8_455
C4 C5 C8 Tb1 12.1(6) . 8_455
Tb1 O7 C9 O7 -1.31(10) . 2_656
Tb1 O7 C9 C10 178.69(10) . .
O7 C9 C10 C11 -161.82(13) 2_656 .
O7 C9 C10 C11 18.18(13) . .
O7 C9 C10 C11 18.18(13) 2_656 2_656
O7 C9 C10 C11 -161.82(13) . 2_656
C11 C10 C11 C12A -1.04(16) 2_656 .
C9 C10 C11 C12A 178.96(16) . .
C11 C10 C11 C12 -1.04(16) 2_656 .
C9 C10 C11 C12 178.96(16) . .
O10 O10 N2 O9 5.1(5) 5_676 .
O10 O10 N2 C12 -175.1(3) 5_676 .
C10 C11 C12 C13 2.1(3) . .
C10 C11 C12 N2 -170.0(2) . .
O9 N2 C12 C11 113.9(4) . .
O10 N2 C12 C11 -65.9(4) . .
O9 N2 C12 C13 -58.2(5) . .
O10 N2 C12 C13 122.0(3) . .
C11 C12 C13 C12 -1.07(17) . 2_656
N2 C12 C13 C12 170.5(3) . 2_656
C11 C12 C13 C14 178.93(17) . .
N2 C12 C13 C14 -9.5(3) . .
Tb1 O8 C14 O8 -6.51(11) 1_565 2_656
Tb1 O8 C14 C13 173.48(11) 1_565 .
C12 C13 C14 O8 -25.55(14) . .
C12 C13 C14 O8 154.46(15) 2_656 .
C12 C13 C14 O8 154.45(15) . 2_656
C12 C13 C14 O8 -25.55(15) 2_656 2_656
C10 C11 C12A C13A 2.1(3) . .
C11 C12A C13A C12A -1.07(17) . 2_656
C11 C12A C13A C14A 178.93(17) . .
Tb1 O8 C14A O8 -6.51(11) 1_565 2_656
Tb1 O8 C14A C13A 173.48(11) 1_565 .
C12A C13A C14A O8 -25.55(14) . .
C12A C13A C14A O8 154.46(15) 2_656 .
C12A C13A C14A O8 154.45(15) . 2_656
C12A C13A C14A O8 -25.55(15) 2_656 2_656
